data_7032093
loop_
_publ_author_name
'Turek, Jan'
'Panov, Illia'
'Svec, Petr'
'R\%u\<zi\<ckov\'a, Zde\<nka'
'R\%u\<zi\<cka, Ale\<s'

_publ_section_title
;
 Non-covalent interactions in coinage metal complexes of
 1,2,4-triazole-based N-heterocyclic carbenes.
;
_journal_issue 41
_journal_name_full 'Dalton transactions (Cambridge, England : 2003)'
_journal_page_first 15465
_journal_page_last 15474
_journal_paper_doi 10.1039/c4dt01994f
_journal_volume 43
_journal_year 2014
_chemical_formula_moiety 'C21 H26 Au I N4, 0.5(C6 H6)'
_chemical_formula_sum 'C24 H29 Au I N4'
_chemical_formula_weight 697.38
_chemical_name_systematic
; 
 ? 
;
_space_group_IT_number 14
_symmetry_cell_setting monoclinic
_symmetry_space_group_name_Hall '-P 2ybc'
_symmetry_space_group_name_H-M 'P 1 21/c 1'
_atom_sites_solution_hydrogens geom
_atom_sites_solution_primary direct
_atom_sites_solution_secondary difmap
_audit_creation_method SHELXL-97
_cell_angle_alpha 90
_cell_angle_beta 119.557(5)
_cell_angle_gamma 90
_cell_formula_units_Z 4
_cell_length_a 13.5419(10)
_cell_length_b 14.5710(5)
_cell_length_c 14.1930(8)
_cell_measurement_reflns_used 20611
_cell_measurement_temperature 150(1)
_cell_measurement_theta_max 27.5
_cell_measurement_theta_min 1
_cell_volume 2436.1(3)
_computing_cell_refinement 'COLLECT and DENZO'
_computing_data_collection 'COLLECT (Hooft, 1998) and DENZO (Otwinowski & Minor, 1997)'
_computing_data_reduction 'COLLECT and DENZO'
_computing_molecular_graphics 'PLATON (Spek, 2003)'
_computing_publication_material 'SHELXL-97 (Sheldrick, 2008)'
_computing_structure_refinement 'SHELXL-97 (Sheldrick, 1997)'
_computing_structure_solution 'SIR92 (Altomare et al., 1994)'
_diffrn_ambient_temperature 150(1)
_diffrn_detector_area_resol_mean 9.091
_diffrn_measured_fraction_theta_full 0.994
_diffrn_measured_fraction_theta_max 0.994
_diffrn_measurement_device_type 'Bruker Nonius KappaCCD area detector'
_diffrn_measurement_method '\f and \w scans to fill the Ewald sphere'
_diffrn_radiation_monochromator graphite
_diffrn_radiation_source 'fine-focus sealed tube'
_diffrn_radiation_type MoK\a
_diffrn_radiation_wavelength 0.71073
_diffrn_reflns_av_R_equivalents 0.0595
_diffrn_reflns_av_sigmaI/netI 0.0416
_diffrn_reflns_limit_h_max 14
_diffrn_reflns_limit_h_min -17
_diffrn_reflns_limit_k_max 18
_diffrn_reflns_limit_k_min -18
_diffrn_reflns_limit_l_max 18
_diffrn_reflns_limit_l_min -17
_diffrn_reflns_number 20514
_diffrn_reflns_theta_full 27.50
_diffrn_reflns_theta_max 27.50
_diffrn_reflns_theta_min 1.73
_diffrn_standards_number 0
_exptl_absorpt_coefficient_mu 7.324
_exptl_absorpt_correction_T_max 0.623
_exptl_absorpt_correction_T_min 0.209
_exptl_absorpt_correction_type integration
_exptl_absorpt_process_details
;
Gaussian integration (Coppens, 1970)
;
_exptl_crystal_colour colourless
_exptl_crystal_density_diffrn 1.901
_exptl_crystal_density_method 'not measured'
_exptl_crystal_description plate
_exptl_crystal_F_000 1332
_exptl_crystal_size_max 0.31
_exptl_crystal_size_mid 0.26
_exptl_crystal_size_min 0.11
_refine_diff_density_max 6.428
_refine_diff_density_min -2.278
_refine_diff_density_rms 0.229
_refine_ls_extinction_method none
_refine_ls_goodness_of_fit_ref 1.080
_refine_ls_hydrogen_treatment constr
_refine_ls_matrix_type full
_refine_ls_number_parameters 271
_refine_ls_number_reflns 5559
_refine_ls_number_restraints 0
_refine_ls_restrained_S_all 1.080
_refine_ls_R_factor_all 0.0556
_refine_ls_R_factor_gt 0.0435
_refine_ls_shift/su_max 0.001
_refine_ls_shift/su_mean 0.000
_refine_ls_structure_factor_coef Fsqd
_refine_ls_weighting_details 'calc w=1/[\s^2^(Fo^2^)+(0.0425P)^2^+32.6153P] where P=(Fo^2^+2Fc^2^)/3'
_refine_ls_weighting_scheme calc
_refine_ls_wR_factor_gt 0.1038
_refine_ls_wR_factor_ref 0.1134
_reflns_number_gt 4762
_reflns_number_total 5559
_reflns_threshold_expression >2sigma(I)
_cod_data_source_file c4dt01994f2.cif
_cod_data_source_block shelxl
_cod_depositor_comments 'Adding full bibliography for 7032090--7032096.cif.'
_cod_original_sg_symbol_H-M 'P 21/c'
_cod_database_code 7032093

loop_
_symmetry_equiv_pos_as_xyz
'x, y, z'
'-x, y+1/2, -z+1/2'
'-x, -y, -z'
'x, -y-1/2, z-1/2'

loop_
_atom_site_label
_atom_site_type_symbol
_atom_site_fract_x
_atom_site_fract_y
_atom_site_fract_z
_atom_site_U_iso_or_equiv
_atom_site_adp_type
_atom_site_occupancy
_atom_site_symmetry_multiplicity
_atom_site_calc_flag
_atom_site_refinement_flags
Au1 Au 0.45375(2) 0.581294(19) 0.55584(2) 0.01983(9) Uani 1 1 d .
I1 I 0.63590(4) 0.66156(4) 0.69449(4) 0.02936(13) Uani 1 1 d .
C2 C 0.2429(6) 0.7289(5) 0.3313(5) 0.0196(14) Uani 1 1 d .
C10 C 0.3008(6) 0.5268(4) 0.4523(5) 0.0160(13) Uani 1 1 d .
C14 C -0.1842(6) 0.5337(6) 0.1179(6) 0.0272(16) Uani 1 1 d .
H14 H -0.2518 0.5216 0.1176 0.033 Uiso 1 1 d R
C7 C 0.1983(6) 0.7475(5) 0.4083(6) 0.0215(14) Uani 1 1 d .
H7A H 0.2484 0.7189 0.4774 0.026 Uiso 1 1 d R
H7B H 0.1985 0.8131 0.4201 0.026 Uiso 1 1 d R
C6 C 0.3042(6) 0.6197(5) 0.2408(6) 0.0222(14) Uani 1 1 d .
H6 H 0.3131 0.5593 0.2251 0.027 Uiso 1 1 d R
C19 C 0.2297(8) 0.4414(6) 0.6300(6) 0.0309(17) Uani 1 1 d .
H19A H 0.1493 0.4514 0.5876 0.037 Uiso 1 1 d R
H19B H 0.2674 0.4991 0.6572 0.037 Uiso 1 1 d R
H19C H 0.2453 0.4016 0.6896 0.037 Uiso 1 1 d R
N3 N 0.1318(5) 0.4557(4) 0.3808(4) 0.0175(11) Uani 1 1 d .
C9 C 0.0003(8) 0.7663(6) 0.2788(8) 0.039(2) Uani 1 1 d .
H9A H -0.0032 0.8272 0.3030 0.047 Uiso 1 1 d R
H9B H -0.0723 0.7372 0.2512 0.047 Uiso 1 1 d R
H9C H 0.0202 0.7696 0.2227 0.047 Uiso 1 1 d R
C1 C 0.2586(6) 0.6391(5) 0.3071(5) 0.0167(13) Uani 1 1 d .
C12 C 0.0200(6) 0.5377(4) 0.2119(5) 0.0163(13) Uani 1 1 d .
N1 N 0.0845(5) 0.7115(4) 0.3679(5) 0.0221(12) Uani 1 1 d .
C11 C 0.1257(6) 0.5186(4) 0.3125(5) 0.0164(13) Uani 1 1 d .
C20 C 0.3994(6) 0.3824(6) 0.6231(6) 0.0293(17) Uani 1 1 d .
H20A H 0.4164 0.3334 0.6740 0.035 Uiso 1 1 d R
H20B H 0.4362 0.4376 0.6612 0.035 Uiso 1 1 d R
H20C H 0.4261 0.3666 0.5739 0.035 Uiso 1 1 d R
N2 N 0.2285(5) 0.5636(4) 0.3536(4) 0.0138(10) Uani 1 1 d .
C17 C 0.0164(6) 0.5691(5) 0.1176(5) 0.0211(14) Uani 1 1 d .
H17 H 0.0835 0.5807 0.1169 0.025 Uiso 1 1 d R
C13 C -0.0817(6) 0.5199(5) 0.2106(6) 0.0237(15) Uani 1 1 d .
H13 H -0.0800 0.4985 0.2731 0.028 Uiso 1 1 d R
C15 C -0.1875(6) 0.5652(5) 0.0244(6) 0.0262(16) Uani 1 1 d .
H15 H -0.2569 0.5745 -0.0380 0.031 Uiso 1 1 d R
C4 C 0.3211(7) 0.7802(6) 0.2213(6) 0.0283(17) Uani 1 1 d .
H4 H 0.3435 0.8288 0.1936 0.034 Uiso 1 1 d R
N4 N 0.2419(5) 0.4618(4) 0.4662(4) 0.0165(11) Uani 1 1 d .
C21 C 0.2132(7) 0.3071(5) 0.5132(6) 0.0287(17) Uani 1 1 d .
H21A H 0.1337 0.3172 0.4652 0.034 Uiso 1 1 d R
H21B H 0.2229 0.2669 0.5707 0.034 Uiso 1 1 d R
H21C H 0.2462 0.2795 0.4737 0.034 Uiso 1 1 d R
C18 C 0.2716(6) 0.3973(5) 0.5594(5) 0.0172(13) Uani 1 1 d .
C3 C 0.2756(7) 0.7993(5) 0.2863(6) 0.0264(16) Uani 1 1 d .
H3 H 0.2662 0.8600 0.3005 0.032 Uiso 1 1 d R
C16 C -0.0880(7) 0.5832(6) 0.0246(6) 0.0273(16) Uani 1 1 d .
H16 H -0.0909 0.6044 -0.0385 0.033 Uiso 1 1 d R
C5 C 0.3354(6) 0.6920(6) 0.1977(6) 0.0242(15) Uani 1 1 d .
H5 H 0.3654 0.6806 0.1523 0.029 Uiso 1 1 d R
C8 C 0.0584(8) 0.7056(8) 0.4555(8) 0.043(2) Uani 1 1 d .
H8A H 0.0776 0.7620 0.4957 0.051 Uiso 1 1 d R
H8B H 0.1023 0.6564 0.5024 0.051 Uiso 1 1 d R
H8C H -0.0209 0.6931 0.4267 0.051 Uiso 1 1 d R
C24 C 0.5124(8) -0.0701(8) 0.5690(9) 0.051(3) Uani 1 1 d .
H24 H 0.5208 -0.1170 0.6168 0.062 Uiso 1 1 d R
C22 C 0.4825(8) 0.0877(8) 0.5212(9) 0.053(3) Uani 1 1 d .
H22 H 0.4686 0.1476 0.5341 0.064 Uiso 1 1 d R
C23 C 0.4937(8) 0.0173(10) 0.5918(8) 0.054(3) Uani 1 1 d .
H23 H 0.4911 0.0309 0.6546 0.065 Uiso 1 1 d R

loop_
_atom_site_aniso_label
_atom_site_aniso_U_11
_atom_site_aniso_U_22
_atom_site_aniso_U_33
_atom_site_aniso_U_23
_atom_site_aniso_U_13
_atom_site_aniso_U_12
Au1 0.01577(14) 0.02241(14) 0.01804(14) -0.00030(10) 0.00584(10) -0.00080(10)
I1 0.0249(3) 0.0297(3) 0.0258(2) -0.0087(2) 0.0066(2) -0.0034(2)
C2 0.014(3) 0.025(3) 0.016(3) 0.002(3) 0.005(3) -0.003(3)
C10 0.014(3) 0.017(3) 0.015(3) 0.003(2) 0.005(3) 0.001(2)
C14 0.014(3) 0.033(4) 0.032(4) 0.005(3) 0.009(3) -0.001(3)
C7 0.022(4) 0.021(3) 0.019(3) -0.003(3) 0.008(3) -0.002(3)
C6 0.014(3) 0.027(4) 0.021(3) 0.006(3) 0.005(3) 0.006(3)
C19 0.038(5) 0.035(4) 0.024(4) 0.004(3) 0.019(4) -0.002(4)
N3 0.010(3) 0.020(3) 0.016(3) 0.000(2) 0.001(2) -0.001(2)
C9 0.023(4) 0.036(5) 0.043(5) 0.006(4) 0.005(4) 0.006(4)
C1 0.013(3) 0.019(3) 0.013(3) 0.004(2) 0.003(2) -0.001(2)
C12 0.011(3) 0.016(3) 0.017(3) 0.001(2) 0.002(2) 0.001(2)
N1 0.018(3) 0.023(3) 0.023(3) 0.002(2) 0.008(2) 0.001(2)
C11 0.012(3) 0.014(3) 0.018(3) -0.001(2) 0.004(3) -0.002(2)
C20 0.015(3) 0.037(4) 0.027(4) 0.019(3) 0.003(3) 0.006(3)
N2 0.010(2) 0.014(2) 0.012(2) 0.002(2) 0.002(2) 0.001(2)
C17 0.016(3) 0.027(4) 0.017(3) 0.003(3) 0.005(3) 0.000(3)
C13 0.018(3) 0.024(4) 0.023(3) 0.004(3) 0.006(3) 0.000(3)
C15 0.016(3) 0.021(3) 0.026(4) 0.002(3) -0.002(3) 0.002(3)
C4 0.021(4) 0.036(4) 0.026(4) 0.016(3) 0.010(3) -0.001(3)
N4 0.015(3) 0.019(3) 0.011(2) 0.005(2) 0.003(2) 0.002(2)
C21 0.034(4) 0.021(3) 0.018(3) 0.007(3) 0.002(3) -0.006(3)
C18 0.014(3) 0.022(3) 0.012(3) 0.005(2) 0.003(2) -0.003(3)
C3 0.022(4) 0.022(3) 0.028(4) 0.006(3) 0.007(3) -0.004(3)
C16 0.020(4) 0.033(4) 0.017(3) 0.005(3) 0.000(3) 0.000(3)
C5 0.015(3) 0.039(4) 0.020(3) 0.009(3) 0.010(3) 0.004(3)
C8 0.034(5) 0.063(6) 0.039(5) 0.000(5) 0.024(4) 0.001(4)
C24 0.025(5) 0.066(7) 0.053(6) 0.022(5) 0.012(4) -0.004(5)
C22 0.018(4) 0.062(7) 0.051(6) -0.010(5) -0.005(4) -0.008(4)
C23 0.018(4) 0.105(10) 0.026(4) 0.001(5) 0.001(4) 0.003(5)

loop_
_atom_type_symbol
_atom_type_description
_atom_type_scat_dispersion_real
_atom_type_scat_dispersion_imag
_atom_type_scat_source
C C 0.0033 0.0016 'International Tables Vol C Tables 4.2.6.8 and 6.1.1.4'
H H 0.0000 0.0000 'International Tables Vol C Tables 4.2.6.8 and 6.1.1.4'
Au Au -2.0133 8.8022 'International Tables Vol C Tables 4.2.6.8 and 6.1.1.4'
I I -0.4742 1.8119 'International Tables Vol C Tables 4.2.6.8 and 6.1.1.4'
N N 0.0061 0.0033 'International Tables Vol C Tables 4.2.6.8 and 6.1.1.4'

loop_
_exptl_crystal_face_index_h
_exptl_crystal_face_index_k
_exptl_crystal_face_index_l
_exptl_crystal_face_perp_dist
0 -1 1 0.023
0 1 -1 0.115
0 -1 -1 0.086
0 1 1 0.121
-1 0 1 0.017
1 0 -1 0.055

loop_
_geom_angle_atom_site_label_1
_geom_angle_atom_site_label_2
_geom_angle_atom_site_label_3
_geom_angle
_geom_angle_site_symmetry_1
C10 Au1 I1 173.69(19) .
C3 C2 C1 117.1(7) .
C3 C2 C7 122.0(7) .
C1 C2 C7 120.7(6) .
N4 C10 N2 104.9(6) .
N4 C10 Au1 130.9(5) .
N2 C10 Au1 123.5(5) .
C13 C14 C15 120.4(7) .
C13 C14 H14 120.1 .
C15 C14 H14 119.5 .
N1 C7 C2 112.0(6) .
N1 C7 H7A 108.6 .
C2 C7 H7A 109.0 .
N1 C7 H7B 109.6 .
C2 C7 H7B 109.6 .
H7A C7 H7B 108.0 .
C1 C6 C5 118.7(7) .
C1 C6 H6 120.6 .
C5 C6 H6 120.6 .
C18 C19 H19A 109.2 .
C18 C19 H19B 109.7 .
H19A C19 H19B 109.5 .
C18 C19 H19C 109.6 .
H19A C19 H19C 109.5 .
H19B C19 H19C 109.5 .
C11 N3 N4 104.6(5) .
N1 C9 H9A 110.6 .
N1 C9 H9B 108.6 .
H9A C9 H9B 109.5 .
N1 C9 H9C 109.2 .
H9A C9 H9C 109.5 .
H9B C9 H9C 109.5 .
C6 C1 C2 122.1(6) .
C6 C1 N2 118.5(6) .
C2 C1 N2 119.4(6) .
C17 C12 C13 118.9(6) .
C17 C12 C11 123.6(6) .
C13 C12 C11 117.4(6) .
C7 N1 C8 110.1(6) .
C7 N1 C9 111.6(6) .
C8 N1 C9 111.1(7) .
N3 C11 N2 109.8(6) .
N3 C11 C12 122.1(6) .
N2 C11 C12 128.1(6) .
C18 C20 H20A 109.5 .
C18 C20 H20B 109.7 .
H20A C20 H20B 109.5 .
C18 C20 H20C 109.2 .
H20A C20 H20C 109.5 .
H20B C20 H20C 109.5 .
C10 N2 C11 108.0(5) .
C10 N2 C1 123.4(5) .
C11 N2 C1 128.6(5) .
C12 C17 C16 119.8(7) .
C12 C17 H17 119.9 .
C16 C17 H17 120.3 .
C14 C13 C12 120.6(7) .
C14 C13 H13 120.0 .
C12 C13 H13 119.5 .
C16 C15 C14 119.6(7) .
C16 C15 H15 120.3 .
C14 C15 H15 120.0 .
C5 C4 C3 121.5(7) .
C5 C4 H4 119.8 .
C3 C4 H4 118.7 .
C10 N4 N3 112.6(5) .
C10 N4 C18 131.5(6) .
N3 N4 C18 115.8(5) .
C18 C21 H21A 109.7 .
C18 C21 H21B 109.9 .
H21A C21 H21B 109.5 .
C18 C21 H21C 108.8 .
H21A C21 H21C 109.5 .
H21B C21 H21C 109.5 .
N4 C18 C21 107.9(5) .
N4 C18 C19 106.9(6) .
C21 C18 C19 111.7(6) .
N4 C18 C20 110.1(6) .
C21 C18 C20 109.4(7) .
C19 C18 C20 110.8(6) .
C4 C3 C2 120.8(7) .
C4 C3 H3 119.7 .
C2 C3 H3 119.6 .
C15 C16 C17 120.7(7) .
C15 C16 H16 119.2 .
C17 C16 H16 120.1 .
C4 C5 C6 119.8(7) .
C4 C5 H5 120.1 .
C6 C5 H5 120.1 .
N1 C8 H8A 110.5 .
N1 C8 H8B 108.0 .
H8A C8 H8B 109.5 .
N1 C8 H8C 109.9 .
H8A C8 H8C 109.5 .
H8B C8 H8C 109.5 .
C22 C24 C23 120.5(10) 3_656
C22 C24 H24 120.7 3_656
C23 C24 H24 118.8 .
C24 C22 C23 120.5(11) 3_656
C24 C22 H22 118.6 3_656
C23 C22 H22 120.9 .
C24 C23 C22 119.0(10) .
C24 C23 H23 121.5 .
C22 C23 H23 119.5 .

loop_
_geom_bond_atom_site_label_1
_geom_bond_atom_site_label_2
_geom_bond_distance
_geom_bond_site_symmetry_2
Au1 C10 2.020(7) .
Au1 I1 2.5565(6) .
C2 C3 1.391(10) .
C2 C1 1.396(10) .
C2 C7 1.510(10) .
C10 N4 1.314(9) .
C10 N2 1.363(8) .
C14 C13 1.378(10) .
C14 C15 1.384(11) .
C14 H14 0.9301 .
C7 N1 1.452(9) .
C7 H7A 0.9700 .
C7 H7B 0.9700 .
C6 C1 1.384(10) .
C6 C5 1.385(11) .
C6 H6 0.9300 .
C19 C18 1.517(11) .
C19 H19A 0.9601 .
C19 H19B 0.9599 .
C19 H19C 0.9599 .
N3 C11 1.305(9) .
N3 N4 1.385(8) .
C9 N1 1.454(10) .
C9 H9A 0.9601 .
C9 H9B 0.9599 .
C9 H9C 0.9600 .
C1 N2 1.441(8) .
C12 C17 1.391(9) .
C12 C13 1.393(10) .
C12 C11 1.466(9) .
N1 C8 1.453(10) .
C11 N2 1.382(8) .
C20 C18 1.522(10) .
C20 H20A 0.9601 .
C20 H20B 0.9600 .
C20 H20C 0.9599 .
C17 C16 1.393(10) .
C17 H17 0.9299 .
C13 H13 0.9299 .
C15 C16 1.370(12) .
C15 H15 0.9299 .
C4 C5 1.366(12) .
C4 C3 1.368(12) .
C4 H4 0.9300 .
N4 C18 1.505(8) .
C21 C18 1.508(10) .
C21 H21A 0.9600 .
C21 H21B 0.9600 .
C21 H21C 0.9600 .
C3 H3 0.9300 .
C16 H16 0.9300 .
C5 H5 0.9299 .
C8 H8A 0.9600 .
C8 H8B 0.9599 .
C8 H8C 0.9599 .
C24 C22 1.340(17) 3_656
C24 C23 1.368(18) .
C24 H24 0.9303 .
C22 C24 1.340(17) 3_656
C22 C23 1.388(17) .
C22 H22 0.9300 .
C23 H23 0.9300 .
